data_4116938
loop_
_publ_author_name
'Myra B. O'Donoghue'
'Nadia C. Zanetti'
'William M. Davis'
'Richard R. Schrock'

_publ_section_title
;
 "Fixation" of Dinitrogen by Molybdenum and the Formation of a Trigonal
 Planar Iron-Tris[molybdenum(dinitrogen)] Complex
;
_journal_name_full 'Journal of the American Chemical Society'
_journal_page_first 2753
_journal_page_last 2754
_journal_paper_doi 10.1021/ja963822y
_journal_volume 119
_journal_year 1997
_chemical_formula_sum 'C46.25 H120 Fe Mo3 N18 Si9'
_chemical_formula_weight 1524.13
_chemical_name_systematic
; 
 ? 
;
_space_group_IT_number 2
_symmetry_cell_setting triclinic
_symmetry_space_group_name_Hall '-P 1'
_symmetry_space_group_name_H-M 'P -1'
_atom_sites_solution_hydrogens geom
_atom_sites_solution_primary direct
_atom_sites_solution_secondary difmap
_audit_creation_method SHELXL
_cell_angle_alpha 97.2850(10)
_cell_angle_beta 93.2670(10)
_cell_angle_gamma 90.163(2)
_cell_formula_units_Z 2
_cell_length_a 10.4926(2)
_cell_length_b 14.33000(10)
_cell_length_c 26.8775(6)
_cell_measurement_temperature 188(2)
_cell_volume 4001.93(12)
_computing_cell_refinement 'Siemens XSCANS'
_computing_data_collection 'Siemens XSCANS'
_computing_data_reduction 'Siemens SHELXTL'
_computing_molecular_graphics 'Siemens SHELXTL'
_computing_publication_material 'Siemens SHELXTL'
_computing_structure_refinement 'SHELXL-93 (Sheldrick, 1993)'
_computing_structure_solution 'SHELXS-86 (Sheldrick, 1990)'
_diffrn_ambient_temperature 188(2)
_diffrn_measurement_device 'Siemens P4'
_diffrn_measurement_method '\w scans'
_diffrn_radiation_monochromator graphite
_diffrn_radiation_source 'fine-focus sealed tube'
_diffrn_radiation_type MoK\a
_diffrn_radiation_wavelength 0.71073
_diffrn_reflns_av_R_equivalents 0.1015
_diffrn_reflns_av_sigmaI/netI 0.1211
_diffrn_reflns_limit_h_max 7
_diffrn_reflns_limit_h_min -11
_diffrn_reflns_limit_k_max 15
_diffrn_reflns_limit_k_min -12
_diffrn_reflns_limit_l_max 29
_diffrn_reflns_limit_l_min -27
_diffrn_reflns_number 11831
_diffrn_reflns_theta_max 20.00
_diffrn_reflns_theta_min 1.53
_exptl_absorpt_coefficient_mu 0.811
_exptl_absorpt_correction_type none
_exptl_crystal_density_diffrn 1.262
_exptl_crystal_F_000 1598
_exptl_crystal_size_max 0.14
_exptl_crystal_size_mid 0.14
_exptl_crystal_size_min 0.12
_refine_diff_density_max 1.093
_refine_diff_density_min -0.718
_refine_diff_density_rms 0.166
_refine_ls_extinction_method none
_refine_ls_goodness_of_fit_all 1.280
_refine_ls_goodness_of_fit_obs 1.382
_refine_ls_matrix_type full
_refine_ls_number_parameters 379
_refine_ls_number_reflns 6663
_refine_ls_number_restraints 0
_refine_ls_restrained_S_all 1.365
_refine_ls_restrained_S_obs 1.382
_refine_ls_R_factor_all 0.1896
_refine_ls_R_factor_obs 0.1345
_refine_ls_shift/esd_max -0.054
_refine_ls_shift/esd_mean 0.001
_refine_ls_structure_factor_coef Fsqd
_refine_ls_weighting_details 'w=1/[\s^2^(Fo^2^)+(0.0000P)^2^+159.3540P] where P=(Fo^2^+2Fc^2^)/3'
_refine_ls_weighting_scheme calc
_refine_ls_wR_factor_all 0.3082
_refine_ls_wR_factor_obs 0.2611
_reflns_number_observed 5162
_reflns_number_total 7337
_reflns_observed_criterion >2sigma(I)
_cod_data_source_file ja963822y_2.cif
_cod_data_source_block C46.25H120FeMo3N18Si9
_cod_depositor_comments
;
The following automatic conversions were performed:

'_refine_ls_weighting_scheme' value 'calc
w=1/[\s^2^(Fo^2^)+(0.0000P)^2^+159.3540P] where P=(Fo^2^+2Fc^2^)/3'
was changed to 'calc'. New tag '_refine_ls_weighting_details' was
created. The value of the new tag was set to
'w=1/[\s^2^(Fo^2^)+(0.0000P)^2^+159.3540P] where P=(Fo^2^+2Fc^2^)/3'.

Automatic conversion script
Id: cif_fix_values 3143 2015-03-26 13:38:13Z robertas 
;
_cod_database_code 4116938

loop_
_symmetry_equiv_pos_as_xyz
'x, y, z'
'-x, -y, -z'

loop_
_atom_site_aniso_label
_atom_site_aniso_U_11
_atom_site_aniso_U_22
_atom_site_aniso_U_33
_atom_site_aniso_U_23
_atom_site_aniso_U_13
_atom_site_aniso_U_12
Mo1 0.0265(14) 0.0185(13) 0.0379(15) 0.0062(11) 0.0002(11) -0.0041(10)
Mo2 0.0251(13) 0.0209(14) 0.0310(14) -0.0027(11) -0.0013(11) -0.0009(10)
Mo3 0.039(2) 0.042(2) 0.0242(14) 0.0027(12) -0.0064(11) -0.0053(12)
Fe4 0.030(2) 0.019(2) 0.027(2) 0.001(2) -0.004(2) -0.004(2)
Si11 0.057(6) 0.053(6) 0.036(5) 0.006(4) -0.002(4) 0.008(4)
Si12 0.040(5) 0.059(6) 0.051(5) 0.002(4) 0.017(4) 0.015(4)
Si13 0.040(5) 0.065(6) 0.054(6) 0.008(5) 0.001(4) 0.021(5)
Si21 0.023(4) 0.032(5) 0.047(5) 0.001(4) -0.003(4) 0.002(3)
Si22 0.038(5) 0.045(5) 0.048(5) 0.018(4) -0.003(4) 0.010(4)
Si23 0.031(4) 0.027(5) 0.044(5) 0.005(4) 0.006(4) -0.003(3)
Si31 0.042(5) 0.054(6) 0.033(5) 0.014(4) 0.004(4) 0.012(4)
Si32 0.071(6) 0.053(6) 0.031(5) 0.000(4) 0.000(4) -0.022(5)
Si33 0.046(5) 0.050(6) 0.039(5) 0.007(4) 0.000(4) -0.002(4)

loop_
_atom_site_label
_atom_site_type_symbol
_atom_site_fract_x
_atom_site_fract_y
_atom_site_fract_z
_atom_site_U_iso_or_equiv
_atom_site_thermal_displace_type
_atom_site_occupancy
_atom_site_calc_flag
_atom_site_refinement_flags
Mo1 Mo 0.2974(2) 0.53400(15) 0.26972(8) 0.0275(6) Uani 1 d .
Mo2 Mo 0.6259(2) 1.08995(15) 0.36099(8) 0.0263(6) Uani 1 d .
Mo3 Mo 0.3762(2) 0.8096(2) 0.05576(8) 0.0355(7) Uani 1 d .
Fe4 Fe 0.4721(3) 0.8269(2) 0.23770(12) 0.0257(9) Uani 1 d .
Si11 Si 0.3801(8) 0.5808(6) 0.3906(3) 0.049(2) Uani 1 d .
Si12 Si 0.5797(8) 0.4640(6) 0.2195(3) 0.050(2) Uani 1 d .
Si13 Si 0.0493(8) 0.6844(6) 0.2565(3) 0.053(2) Uani 1 d .
Si21 Si 0.3112(7) 1.0839(5) 0.3580(3) 0.035(2) Uani 1 d .
Si22 Si 0.7379(7) 0.9079(6) 0.4218(3) 0.043(2) Uani 1 d .
Si23 Si 0.7905(7) 1.1005(5) 0.2611(3) 0.034(2) Uani 1 d .
Si31 Si 0.2136(7) 0.9891(6) 0.1116(3) 0.042(2) Uani 1 d .
Si32 Si 0.2549(9) 0.5928(6) 0.0738(3) 0.052(2) Uani 1 d .
Si33 Si 0.6894(8) 0.7906(6) 0.0684(3) 0.045(2) Uani 1 d .
N1 N 0.3839(19) 0.6479(15) 0.2714(7) 0.037(6) Uiso 1 d .
N2 N 0.4323(21) 0.7226(16) 0.2686(8) 0.050(6) Uiso 1 d .
N3 N 0.5764(17) 0.9919(13) 0.3147(7) 0.028(5) Uiso 1 d .
N4 N 0.5349(19) 0.9281(14) 0.2816(7) 0.036(5) Uiso 1 d .
N5 N 0.4138(19) 0.8169(14) 0.1232(8) 0.037(6) Uiso 1 d .
N6 N 0.4431(20) 0.8222(15) 0.1701(8) 0.044(6) Uiso 1 d .
N11 N 0.2954(20) 0.5178(15) 0.3414(8) 0.046(6) Uiso 1 d .
N12 N 0.4191(19) 0.4506(15) 0.2308(8) 0.042(6) Uiso 1 d .
N13 N 0.1302(17) 0.5838(13) 0.2438(7) 0.028(5) Uiso 1 d .
N14 N 0.1869(19) 0.3981(14) 0.2613(8) 0.038(6) Uiso 1 d .
N21 N 0.4521(18) 1.1454(14) 0.3716(7) 0.035(5) Uiso 1 d .
N22 N 0.7066(17) 1.0244(13) 0.4160(7) 0.025(5) Uiso 1 d .
N23 N 0.7476(17) 1.1510(13) 0.3183(7) 0.026(5) Uiso 1 d .
N24 N 0.6817(18) 1.2190(14) 0.4155(7) 0.035(5) Uiso 1 d .
N31 N 0.2639(20) 0.9258(15) 0.0566(8) 0.043(6) Uiso 1 d .
N32 N 0.2876(20) 0.6846(15) 0.0386(8) 0.044(6) Uiso 1 d .
N33 N 0.5563(19) 0.8161(14) 0.0318(8) 0.041(6) Uiso 1 d .
N34 N 0.3330(19) 0.8133(14) -0.0266(7) 0.034(5) Uiso 1 d .
C11 C 0.2129(30) 0.4333(21) 0.3518(11) 0.067(9) Uiso 1 d .
H11A H 0.2518(30) 0.4057(21) 0.3809(11) 0.080 Uiso 1 calc R
H11B H 0.1265(30) 0.4555(21) 0.3602(11) 0.080 Uiso 1 calc R
C12 C 0.2027(37) 0.3606(27) 0.3074(13) 0.096(12) Uiso 1 d .
H12A H 0.2807(37) 0.3219(27) 0.3070(13) 0.115 Uiso 1 calc R
H12B H 0.1292(37) 0.3187(27) 0.3105(13) 0.115 Uiso 1 calc R
C13 C 0.3763(27) 0.3478(20) 0.2205(11) 0.057(9) Uiso 1 d .
H13A H 0.4021(27) 0.3215(20) 0.1868(11) 0.069 Uiso 1 calc R
H13B H 0.4214(27) 0.3123(20) 0.2453(11) 0.069 Uiso 1 calc R
C14 C 0.2456(32) 0.3344(25) 0.2227(13) 0.079(11) Uiso 1 d .
H14A H 0.2297(32) 0.2688(25) 0.2289(13) 0.095 Uiso 1 calc R
H14B H 0.2036(32) 0.3424(25) 0.1896(13) 0.095 Uiso 1 calc R
C16 C 0.0550(30) 0.4181(23) 0.2471(12) 0.074(10) Uiso 1 d .
H16A H 0.0059(30) 0.4279(23) 0.2777(12) 0.089 Uiso 1 calc R
H16B H 0.0173(30) 0.3631(23) 0.2251(12) 0.089 Uiso 1 calc R
C21 C 0.8146(23) 1.2309(17) 0.3450(9) 0.034(7) Uiso 1 d .
H21A H 0.8381(23) 1.2733(17) 0.3205(9) 0.040 Uiso 1 calc R
H21B H 0.8947(23) 1.2092(17) 0.3608(9) 0.040 Uiso 1 calc R
C22 C 0.7401(29) 1.2862(21) 0.3851(11) 0.062(9) Uiso 1 d .
H22A H 0.7977(29) 1.3308(21) 0.4069(11) 0.074 Uiso 1 calc R
H22B H 0.6726(29) 1.3228(21) 0.3693(11) 0.074 Uiso 1 calc R
C23 C 0.4559(24) 1.2396(18) 0.4001(9) 0.042(7) Uiso 1 d .
H23A H 0.3750(24) 1.2500(18) 0.4171(9) 0.050 Uiso 1 calc R
H23B H 0.4610(24) 1.2866(18) 0.3762(9) 0.050 Uiso 1 calc R
C24 C 0.5671(26) 1.2564(21) 0.4393(11) 0.058(9) Uiso 1 d .
H24A H 0.5780(26) 1.3245(21) 0.4508(11) 0.070 Uiso 1 calc R
H24B H 0.5510(26) 1.2239(21) 0.4687(11) 0.070 Uiso 1 calc R
C25 C 0.7379(26) 1.0870(18) 0.4641(9) 0.043(7) Uiso 1 d .
H25A H 0.8091(26) 1.0600(18) 0.4832(9) 0.052 Uiso 1 calc R
H25B H 0.6628(26) 1.0919(18) 0.4849(9) 0.052 Uiso 1 calc R
C26 C 0.7757(26) 1.1841(19) 0.4523(10) 0.052(8) Uiso 1 d .
H26A H 0.7808(26) 1.2286(19) 0.4837(10) 0.062 Uiso 1 calc R
H26B H 0.8611(26) 1.1811(19) 0.4384(10) 0.062 Uiso 1 calc R
C31 C 0.2104(24) 0.9430(18) 0.0083(9) 0.040(7) Uiso 1 d .
H31A H 0.2033(24) 1.0117(18) 0.0077(9) 0.048 Uiso 1 calc R
H31B H 0.1232(24) 0.9156(18) 0.0032(9) 0.048 Uiso 1 calc R
C32 C 0.2877(33) 0.9026(24) -0.0341(13) 0.081(11) Uiso 1 d .
H32A H 0.2344(33) 0.8978(24) -0.0659(13) 0.097 Uiso 1 calc R
H32B H 0.3608(33) 0.9450(24) -0.0369(13) 0.097 Uiso 1 calc R
C33 C 0.2547(33) 0.6545(24) -0.0164(12) 0.076(10) Uiso 1 d .
H33A H 0.3215(33) 0.6122(24) -0.0307(12) 0.092 Uiso 1 calc R
H33B H 0.1725(33) 0.6195(24) -0.0206(12) 0.092 Uiso 1 calc R
C34 C 0.2453(30) 0.7358(23) -0.0425(12) 0.069(10) Uiso 1 d .
H34A H 0.1833(30) 0.7386(23) -0.0694(12) 0.082 Uiso 1 calc R
C35 C 0.4538(31) 0.7880(25) -0.0520(13) 0.082(11) Uiso 1 d .
H35A H 0.4635(31) 0.7188(25) -0.0570(13) 0.098 Uiso 1 calc R
H35B H 0.4508(31) 0.8107(25) -0.0854(13) 0.098 Uiso 1 calc R
C36 C 0.5613(25) 0.8313(19) -0.0209(9) 0.046(8) Uiso 1 d .
H36A H 0.5621(25) 0.8998(19) -0.0230(9) 0.055 Uiso 1 calc R
H36B H 0.6416(25) 0.8050(19) -0.0340(9) 0.055 Uiso 1 calc R
C111 C 0.5550(33) 0.5794(27) 0.3786(14) 0.100(13) Uiso 1 d .
H11C H 0.5842(33) 0.5142(27) 0.3732(14) 0.150 Uiso 1 calc R
H11D H 0.6032(33) 0.6134(27) 0.4076(14) 0.150 Uiso 1 calc R
H11E H 0.5686(33) 0.6100(27) 0.3486(14) 0.150 Uiso 1 calc R
C112 C 0.3262(29) 0.7022(20) 0.4006(11) 0.063(9) Uiso 1 d .
H11F H 0.3363(29) 0.7318(20) 0.3701(11) 0.095 Uiso 1 calc R
H11G H 0.3773(29) 0.7369(20) 0.4287(11) 0.095 Uiso 1 calc R
H11H H 0.2361(29) 0.7032(20) 0.4084(11) 0.095 Uiso 1 calc R
C113 C 0.3588(33) 0.5280(25) 0.4497(12) 0.087(11) Uiso 1 d .
H11I H 0.3871(33) 0.4625(25) 0.4454(12) 0.130 Uiso 1 calc R
H11J H 0.2685(33) 0.5300(25) 0.4573(12) 0.130 Uiso 1 calc R
H11K H 0.4097(33) 0.5637(25) 0.4775(12) 0.130 Uiso 1 calc R
C121 C 0.0438(26) 0.5049(19) 0.2198(10) 0.051(8) Uiso 1 d .
H12C H 0.0654(26) 0.4878(19) 0.1844(10) 0.061 Uiso 1 calc R
H12D H -0.0456(26) 0.5267(19) 0.2197(10) 0.061 Uiso 1 calc R
C121 C 0.6065(41) 0.4113(31) 0.1551(15) 0.127(16) Uiso 1 d .
H12E H 0.5757(41) 0.3459(31) 0.1501(15) 0.191 Uiso 1 calc R
H12F H 0.6979(41) 0.4127(31) 0.1496(15) 0.191 Uiso 1 calc R
H12G H 0.5601(41) 0.4470(31) 0.1312(15) 0.191 Uiso 1 calc R
C122 C 0.6773(34) 0.3978(26) 0.2637(13) 0.093(12) Uiso 1 d .
H12H H 0.6646(34) 0.4248(26) 0.2985(13) 0.140 Uiso 1 calc R
H12I H 0.7678(34) 0.4025(26) 0.2571(13) 0.140 Uiso 1 calc R
H12J H 0.6506(34) 0.3316(26) 0.2588(13) 0.140 Uiso 1 calc R
C123 C 0.6383(31) 0.5863(22) 0.2279(12) 0.076(10) Uiso 1 d .
H12K H 0.6247(31) 0.6153(22) 0.2621(12) 0.114 Uiso 1 calc R
H12L H 0.5919(31) 0.6215(22) 0.2038(12) 0.114 Uiso 1 calc R
H12M H 0.7297(31) 0.5872(22) 0.2221(12) 0.114 Uiso 1 calc R
C131 C -0.0476(38) 0.6709(29) 0.3093(14) 0.112(14) Uiso 1 d .
H13C H -0.1042(38) 0.6160(29) 0.3007(14) 0.169 Uiso 1 calc R
H13D H -0.0989(38) 0.7274(29) 0.3168(14) 0.169 Uiso 1 calc R
H13E H 0.0082(38) 0.6620(29) 0.3388(14) 0.169 Uiso 1 calc R
C132 C 0.1514(29) 0.7884(21) 0.2762(11) 0.068(10) Uiso 1 d .
H13F H 0.2059(29) 0.7989(21) 0.2490(11) 0.102 Uiso 1 calc R
H13G H 0.2050(29) 0.7782(21) 0.3061(11) 0.102 Uiso 1 calc R
H13H H 0.0978(29) 0.8436(21) 0.2842(11) 0.102 Uiso 1 calc R
C133 C -0.0508(26) 0.7097(20) 0.2007(10) 0.052(8) Uiso 1 d .
H13I H 0.0039(26) 0.7166(20) 0.1730(10) 0.078 Uiso 1 calc R
H13J H -0.0976(26) 0.7681(20) 0.2090(10) 0.078 Uiso 1 calc R
H13K H -0.1116(26) 0.6578(20) 0.1905(10) 0.078 Uiso 1 calc R
C211 C 0.1748(25) 1.1481(19) 0.3880(10) 0.051(8) Uiso 1 d .
H21C H 0.1678(25) 1.2105(19) 0.3768(10) 0.077 Uiso 1 calc R
H21D H 0.1896(25) 1.1550(19) 0.4246(10) 0.077 Uiso 1 calc R
H21E H 0.0955(25) 1.1125(19) 0.3783(10) 0.077 Uiso 1 calc R
C212 C 0.3178(22) 0.9678(16) 0.3809(8) 0.028(6) Uiso 1 d .
H21F H 0.3883(22) 0.9316(16) 0.3660(8) 0.042 Uiso 1 calc R
H21G H 0.2372(22) 0.9338(16) 0.3714(8) 0.042 Uiso 1 calc R
H21H H 0.3315(22) 0.9764(16) 0.4176(8) 0.042 Uiso 1 calc R
C213 C 0.2753(23) 1.0699(17) 0.2883(8) 0.035(7) Uiso 1 d .
H21I H 0.2722(23) 1.1321(17) 0.2767(8) 0.052 Uiso 1 calc R
H21J H 0.1927(23) 1.0378(17) 0.2802(8) 0.052 Uiso 1 calc R
H21K H 0.3423(23) 1.0326(17) 0.2715(8) 0.052 Uiso 1 calc R
C221 C 0.9126(33) 0.8949(26) 0.4382(14) 0.096(12) Uiso 1 d .
H22C H 0.9376(33) 0.9385(26) 0.4684(14) 0.144 Uiso 1 calc R
H22D H 0.9618(33) 0.9093(26) 0.4102(14) 0.144 Uiso 1 calc R
H22E H 0.9295(33) 0.8302(26) 0.4447(14) 0.144 Uiso 1 calc R
C222 C 0.6463(32) 0.8721(24) 0.4735(12) 0.080(11) Uiso 1 d .
H22F H 0.6679(32) 0.9144(24) 0.5045(12) 0.120 Uiso 1 calc R
H22G H 0.6681(32) 0.8074(24) 0.4786(12) 0.120 Uiso 1 calc R
H22H H 0.5547(32) 0.8757(24) 0.4647(12) 0.120 Uiso 1 calc R
C223 C 0.6927(27) 0.8259(20) 0.3654(10) 0.058(9) Uiso 1 d .
H22I H 0.7392(27) 0.8424(20) 0.3371(10) 0.087 Uiso 1 calc R
H22J H 0.6006(27) 0.8299(20) 0.3575(10) 0.087 Uiso 1 calc R
H22K H 0.7140(27) 0.7616(20) 0.3715(10) 0.087 Uiso 1 calc R
C231 C 0.9209(24) 1.1692(18) 0.2387(10) 0.044(7) Uiso 1 d .
H23C H 0.9954(24) 1.1711(18) 0.2625(10) 0.065 Uiso 1 calc R
H23D H 0.8920(24) 1.2335(18) 0.2360(10) 0.065 Uiso 1 calc R
H23E H 0.9443(24) 1.1394(18) 0.2056(10) 0.065 Uiso 1 calc R
C232 C 0.8566(26) 0.9788(18) 0.2632(10) 0.050(8) Uiso 1 d .
H23F H 0.7919(26) 0.9385(18) 0.2749(10) 0.076 Uiso 1 calc R
H23G H 0.9326(26) 0.9823(18) 0.2864(10) 0.076 Uiso 1 calc R
H23H H 0.8797(26) 0.9524(18) 0.2295(10) 0.076 Uiso 1 calc R
C233 C 0.6510(24) 1.0995(19) 0.2139(10) 0.047(8) Uiso 1 d .
H23I H 0.5802(24) 1.0636(19) 0.2247(10) 0.071 Uiso 1 calc R
H23J H 0.6762(24) 1.0702(19) 0.1811(10) 0.071 Uiso 1 calc R
H23K H 0.6239(24) 1.1642(19) 0.2115(10) 0.071 Uiso 1 calc R
C311 C 0.3495(25) 1.0534(19) 0.1492(10) 0.048(8) Uiso 1 d .
H31C H 0.3916(25) 1.0942(19) 0.1283(10) 0.072 Uiso 1 calc R
H31D H 0.4109(25) 1.0080(19) 0.1604(10) 0.072 Uiso 1 calc R
H31E H 0.3171(25) 1.0918(19) 0.1785(10) 0.072 Uiso 1 calc R
C312 C 0.1339(29) 0.9117(21) 0.1515(11) 0.065(9) Uiso 1 d .
H31F H 0.0626(29) 0.8778(21) 0.1320(11) 0.098 Uiso 1 calc R
H31G H 0.1017(29) 0.9502(21) 0.1808(11) 0.098 Uiso 1 calc R
H31H H 0.1955(29) 0.8664(21) 0.1628(11) 0.098 Uiso 1 calc R
C313 C 0.0925(30) 1.0769(23) 0.0947(12) 0.076(10) Uiso 1 d .
H31I H 0.1304(30) 1.1193(23) 0.0736(12) 0.114 Uiso 1 calc R
H31J H 0.0646(30) 1.1135(23) 0.1254(12) 0.114 Uiso 1 calc R
H31K H 0.0189(30) 1.0440(23) 0.0762(12) 0.114 Uiso 1 calc R
C321 C 0.0764(31) 0.5691(25) 0.0694(13) 0.088(11) Uiso 1 d .
H32C H 0.0460(31) 0.5565(25) 0.0340(13) 0.132 Uiso 1 calc R
H32D H 0.0325(31) 0.6242(25) 0.0855(13) 0.132 Uiso 1 calc R
H32E H 0.0583(31) 0.5144(25) 0.0865(13) 0.132 Uiso 1 calc R
C322 C 0.3347(30) 0.4826(22) 0.0465(12) 0.075(10) Uiso 1 d .
H32F H 0.3076(30) 0.4683(22) 0.0108(12) 0.113 Uiso 1 calc R
H32G H 0.3106(30) 0.4304(22) 0.0644(12) 0.113 Uiso 1 calc R
H32H H 0.4275(30) 0.4917(22) 0.0500(12) 0.113 Uiso 1 calc R
C323 C 0.3085(26) 0.6161(20) 0.1400(9) 0.050(8) Uiso 1 d .
H32I H 0.2682(26) 0.6735(20) 0.1553(9) 0.076 Uiso 1 calc R
H32J H 0.4015(26) 0.6243(20) 0.1429(9) 0.076 Uiso 1 calc R
H32K H 0.2845(26) 0.5630(20) 0.1573(9) 0.076 Uiso 1 calc R
C331 C 0.6677(28) 0.6755(20) 0.0943(11) 0.058(9) Uiso 1 d .
H33C H 0.6478(28) 0.6254(20) 0.0665(11) 0.087 Uiso 1 calc R
H33D H 0.5975(28) 0.6809(20) 0.1170(11) 0.087 Uiso 1 calc R
H33E H 0.7466(28) 0.6603(20) 0.1127(11) 0.087 Uiso 1 calc R
C332 C 0.7271(26) 0.8851(19) 0.1214(10) 0.052(8) Uiso 1 d .
H33F H 0.6550(26) 0.8925(19) 0.1431(10) 0.079 Uiso 1 calc R
H33G H 0.7427(26) 0.9445(19) 0.1081(10) 0.079 Uiso 1 calc R
H33H H 0.8035(26) 0.8682(19) 0.1408(10) 0.079 Uiso 1 calc R
C333 C 0.8293(25) 0.7800(20) 0.0285(10) 0.050(8) Uiso 1 d .
H33I H 0.8123(25) 0.7306(20) 0.0001(10) 0.074 Uiso 1 calc R
H33J H 0.9051(25) 0.7637(20) 0.0485(10) 0.074 Uiso 1 calc R
H33K H 0.8441(25) 0.8400(20) 0.0158(10) 0.074 Uiso 1 calc R
C1S C 1.0000 0.5000 0.5000 0.061(25) Uiso 0.50 d SP
C3S C 0.8951(74) 0.6252(57) 0.4670(28) 0.094(25) Uiso 0.50 d P
C2S C 0.9481(96) 0.5513(74) 0.4719(36) 0.137(35) Uiso 0.50 d P

loop_
_atom_type_symbol
_atom_type_description
_atom_type_scat_dispersion_real
_atom_type_scat_dispersion_imag
_atom_type_scat_source
C C 0.0033 0.0016 'International Tables Vol C Tables 4.2.6.8 and 6.1.1.4'
H H 0.0000 0.0000 'International Tables Vol C Tables 4.2.6.8 and 6.1.1.4'
N N 0.0061 0.0033 'International Tables Vol C Tables 4.2.6.8 and 6.1.1.4'
Fe Fe 0.3463 0.8444 'International Tables Vol C Tables 4.2.6.8 and 6.1.1.4'
Mo Mo -1.6832 0.6857 'International Tables Vol C Tables 4.2.6.8 and 6.1.1.4'
Si Si 0.0817 0.0704 'International Tables Vol C Tables 4.2.6.8 and 6.1.1.4'

loop_
_geom_angle_atom_site_label_1
_geom_angle_atom_site_label_2
_geom_angle_atom_site_label_3
_geom_angle
_geom_angle_site_symmetry_1
N1 Mo1 N11 102.7(9) .
N1 Mo1 N12 98.8(9) .
N11 Mo1 N12 114.6(9) .
N1 Mo1 N13 94.2(8) .
N11 Mo1 N13 111.8(8) .
N12 Mo1 N13 127.2(8) .
N1 Mo1 N14 175.3(8) .
N11 Mo1 N14 81.7(8) .
N12 Mo1 N14 80.4(8) .
N13 Mo1 N14 82.7(7) .
N3 Mo2 N22 101.8(8) .
N3 Mo2 N21 97.4(8) .
N22 Mo2 N21 117.4(8) .
N3 Mo2 N23 97.3(8) .
N22 Mo2 N23 116.1(7) .
N21 Mo2 N23 119.5(8) .
N3 Mo2 N24 176.2(8) .
N22 Mo2 N24 82.0(7) .
N21 Mo2 N24 80.5(8) .
N23 Mo2 N24 81.1(7) .
N5 Mo3 N32 103.7(9) .
N5 Mo3 N33 99.4(8) .
N32 Mo3 N33 115.3(8) .
N5 Mo3 N31 97.9(9) .
N32 Mo3 N31 116.5(9) .
N33 Mo3 N31 118.9(8) .
N5 Mo3 N34 175.3(8) .
N32 Mo3 N34 80.8(8) .
N33 Mo3 N34 79.6(8) .
N31 Mo3 N34 78.7(8) .
N6 Fe4 N4 126.8(9) .
N6 Fe4 N2 119.2(10) .
N4 Fe4 N2 114.0(9) .
N11 Si11 C112 111.3(13) .
N11 Si11 C113 110.3(14) .
C112 Si11 C113 107.7(15) .
N11 Si11 C111 110.0(14) .
C112 Si11 C111 109.3(16) .
C113 Si11 C111 108.3(16) .
N12 Si12 C121 109.0(16) .
N12 Si12 C123 114.9(13) .
C121 Si12 C123 108.6(18) .
N12 Si12 C122 108.3(14) .
C121 Si12 C122 108.0(18) .
C123 Si12 C122 107.9(16) .
N13 Si13 C131 107.3(15) .
N13 Si13 C132 114.1(12) .
C131 Si13 C132 106.1(17) .
N13 Si13 C133 110.9(11) .
C131 Si13 C133 111.4(16) .
C132 Si13 C133 106.9(14) .
N21 Si21 C212 111.8(10) .
N21 Si21 C211 111.6(11) .
C212 Si21 C211 106.7(12) .
N21 Si21 C213 108.6(11) .
C212 Si21 C213 110.5(11) .
C211 Si21 C213 107.5(12) .
N22 Si22 C223 114.2(12) .
N22 Si22 C222 108.9(13) .
C223 Si22 C222 106.9(14) .
N22 Si22 C221 109.2(14) .
C223 Si22 C221 108.9(15) .
C222 Si22 C221 108.6(16) .
N23 Si23 C231 110.5(11) .
N23 Si23 C233 109.8(11) .
C231 Si23 C233 107.4(12) .
N23 Si23 C232 112.3(11) .
C231 Si23 C232 105.2(12) .
C233 Si23 C232 111.5(12) .
N31 Si31 C312 111.8(12) .
N31 Si31 C311 111.6(11) .
C312 Si31 C311 109.2(13) .
N31 Si31 C313 108.9(13) .
C312 Si31 C313 106.6(14) .
C311 Si31 C313 108.5(14) .
N32 Si32 C323 114.2(12) .
N32 Si32 C322 109.5(13) .
C323 Si32 C322 107.6(14) .
N32 Si32 C321 109.1(14) .
C323 Si32 C321 108.5(14) .
C322 Si32 C321 107.7(15) .
N33 Si33 C332 112.2(12) .
N33 Si33 C333 108.6(11) .
C332 Si33 C333 107.5(13) .
N33 Si33 C331 111.0(12) .
C332 Si33 C331 109.1(13) .
C333 Si33 C331 108.3(13) .
N2 N1 Mo1 173.8(20) .
N1 N2 Fe4 155.7(20) .
N4 N3 Mo2 175.4(17) .
N3 N4 Fe4 174.5(17) .
N6 N5 Mo3 178.5(18) .
N5 N6 Fe4 175.5(19) .
C11 N11 Si11 118.6(18) .
C11 N11 Mo1 113.9(16) .
Si11 N11 Mo1 127.4(12) .
C13 N12 Si12 111.6(17) .
C13 N12 Mo1 114.0(16) .
Si12 N12 Mo1 132.3(12) .
C121 N13 Si13 111.5(16) .
C121 N13 Mo1 111.0(15) .
Si13 N13 Mo1 134.7(11) .
C12 N14 C16 113.7(25) .
C12 N14 C14 108.5(25) .
C16 N14 C14 112.1(23) .
C12 N14 Mo1 107.4(19) .
C16 N14 Mo1 107.8(17) .
C14 N14 Mo1 107.0(18) .
C23 N21 Si21 121.4(16) .
C23 N21 Mo2 113.5(15) .
Si21 N21 Mo2 124.3(11) .
C25 N22 Si22 111.7(15) .
C25 N22 Mo2 114.5(14) .
Si22 N22 Mo2 133.6(10) .
C21 N23 Si23 121.8(15) .
C21 N23 Mo2 113.3(14) .
Si23 N23 Mo2 123.7(10) .
C24 N24 C26 112.1(20) .
C24 N24 C22 112.7(21) .
C26 N24 C22 112.5(21) .
C24 N24 Mo2 108.7(16) .
C26 N24 Mo2 104.5(15) .
C22 N24 Mo2 105.9(15) .
C31 N31 Si31 120.9(17) .
C31 N31 Mo3 114.9(16) .
Si31 N31 Mo3 123.4(11) .
C33 N32 Si32 110.3(18) .
C33 N32 Mo3 116.1(18) .
Si32 N32 Mo3 133.2(12) .
C36 N33 Si33 123.1(17) .
C36 N33 Mo3 114.1(16) .
Si33 N33 Mo3 122.3(11) .
C32 N34 C34 115.6(24) .
C32 N34 C35 113.5(24) .
C34 N34 C35 105.7(22) .
C32 N34 Mo3 109.1(18) .
C34 N34 Mo3 105.5(17) .
C35 N34 Mo3 106.7(17) .
C12 C11 N11 110.8(26) .
N14 C12 C11 113.5(30) .
C14 C13 N12 114.0(26) .
C13 C14 N14 114.3(28) .
N14 C16 C121 112.0(25) .
N23 C21 C22 114.4(21) .
N24 C22 C21 108.6(22) .
N21 C23 C24 114.2(21) .
N24 C24 C23 107.2(22) .
N22 C25 C26 109.2(20) .
N24 C26 C25 111.2(22) .
N31 C31 C32 113.2(23) .
N34 C32 C31 111.1(26) .
C34 C33 N32 109.6(27) .
C33 C34 N34 118.0(28) .
C36 C35 N34 108.9(25) .
C35 C36 N33 112.5(24) .
N13 C121 C16 112.3(23) .
C2S C1S C2S 179.99(5) 2_766
C1S C2S C3S 148.4(100) .

loop_
_geom_bond_atom_site_label_1
_geom_bond_atom_site_label_2
_geom_bond_distance
_geom_bond_site_symmetry_2
Mo1 N1 1.86(2) .
Mo1 N11 1.97(2) .
Mo1 N12 2.00(2) .
Mo1 N13 2.02(2) .
Mo1 N14 2.24(2) .
Mo2 N3 1.81(2) .
Mo2 N22 2.00(2) .
Mo2 N21 2.01(2) .
Mo2 N23 2.03(2) .
Mo2 N24 2.26(2) .
Mo3 N5 1.82(2) .
Mo3 N32 2.00(2) .
Mo3 N33 2.04(2) .
Mo3 N31 2.04(2) .
Mo3 N34 2.24(2) .
Fe4 N6 1.82(2) .
Fe4 N4 1.84(2) .
Fe4 N2 1.86(2) .
Si11 N11 1.71(2) .
Si11 C112 1.82(3) .
Si11 C113 1.87(3) .
Si11 C111 1.88(4) .
Si12 N12 1.74(2) .
Si12 C121 1.84(4) .
Si12 C123 1.84(3) .
Si12 C122 1.87(3) .
Si13 N13 1.68(2) .
Si13 C131 1.82(4) .
Si13 C132 1.84(3) .
Si13 C133 1.86(3) .
Si21 N21 1.72(2) .
Si21 C212 1.85(2) .
Si21 C211 1.87(3) .
Si21 C213 1.88(2) .
Si22 N22 1.73(2) .
Si22 C223 1.83(3) .
Si22 C222 1.86(3) .
Si22 C221 1.88(3) .
Si23 N23 1.70(2) .
Si23 C231 1.86(3) .
Si23 C233 1.88(3) .
Si23 C232 1.88(3) .
Si31 N31 1.74(2) .
Si31 C312 1.87(3) .
Si31 C311 1.87(3) .
Si31 C313 1.87(3) .
Si32 N32 1.76(2) .
Si32 C323 1.82(3) .
Si32 C322 1.88(3) .
Si32 C321 1.90(3) .
Si33 N33 1.73(2) .
Si33 C332 1.86(3) .
Si33 C333 1.86(3) .
Si33 C331 1.89(3) .
N1 N2 1.20(3) .
N3 N4 1.25(2) .
N5 N6 1.27(2) .
N11 C11 1.55(3) .
N12 C13 1.52(3) .
N13 C121 1.50(3) .
N14 C12 1.41(4) .
N14 C16 1.45(3) .
N14 C14 1.46(4) .
N21 C23 1.47(3) .
N22 C25 1.50(3) .
N23 C21 1.43(3) .
N24 C24 1.46(3) .
N24 C26 1.49(3) .
N24 C22 1.49(3) .
N31 C31 1.44(3) .
N32 C33 1.51(3) .
N33 C36 1.46(3) .
N34 C32 1.40(4) .
N34 C34 1.45(3) .
N34 C35 1.50(4) .
C11 C12 1.48(4) .
C13 C14 1.39(4) .
C16 C121 1.52(4) .
C21 C22 1.51(3) .
C23 C24 1.53(3) .
C25 C26 1.52(3) .
C31 C32 1.49(4) .
C33 C34 1.43(4) .
C35 C36 1.45(4) .
C1S C2S 1.23(10) 2_766
C1S C2S 1.23(10) .
C3S C2S 1.22(11) .
